data_7027477
loop_
_publ_author_name
'Furutachi, Hideki'
'Fujinami, Shuhei'
'Suzuki, Masatatsu'
'\=Okawa, Hisashi'

_publ_contact_author
;
    ENTER NAME
 ENTER ADDRESS
;
_publ_section_title
;
 Oxygenation of heterodinuclear di(\m-phenoxo) CoIIMII
 (M&#x2005;=&#x2005;Mn, Fe or Co) complexes having a
 &#x201C;Co(salen)&#x201D; entity in a macrocyclic
 framework&#x200A;&#x2020;
;
_journal_issue 13
_journal_name_full 'Journal of the Chemical Society, Dalton Transactions'
_journal_page_first 2197
_journal_paper_doi 10.1039/a903099i
_journal_year 1999
_chemical_formula_sum 'C60 H72 Cl2 Co4 N14 O18'
_chemical_formula_weight 1583.95
_space_group_IT_number 2
_symmetry_cell_setting triclinic
_symmetry_Int_Tables_number 2
_symmetry_space_group_name_Hall '-P 1'
_symmetry_space_group_name_H-M 'P -1'
_audit_creation_date 'Thu Apr  9 17:09:42 1998'
_audit_creation_method 'from TEXRAY.INF file'
_cell_angle_alpha 98.656(9)
_cell_angle_beta 110.540(8)
_cell_angle_gamma 82.378(9)
_cell_formula_units_Z 2
_cell_length_a 14.833(2)
_cell_length_b 17.962(2)
_cell_length_c 13.820(2)
_cell_measurement_reflns_used 25
_cell_measurement_temperature 193.15
_cell_measurement_theta_max 14.59
_cell_measurement_theta_min 12.60
_cell_volume 3396.0(8)
_computing_cell_refinement 'MSC/AFC Diffractometer Control'
_computing_data_collection 'MSC/AFC Diffractometer Control'
_computing_data_reduction teXsan
_computing_publication_material teXsan
_computing_structure_refinement teXsan
_computing_structure_solution SHELXS86
_diffrn_ambient_temperature 193.15
_diffrn_measurement_device 'Rigaku RAXISII'
_diffrn_orient_matrix_UB_11 0.00000
_diffrn_orient_matrix_UB_12 0.00000
_diffrn_orient_matrix_UB_13 0.00000
_diffrn_orient_matrix_UB_21 0.00000
_diffrn_orient_matrix_UB_22 0.00000
_diffrn_orient_matrix_UB_23 0.00000
_diffrn_orient_matrix_UB_31 0.00000
_diffrn_orient_matrix_UB_32 0.00000
_diffrn_orient_matrix_UB_33 0.00000
_diffrn_radiation_detector 'Imaging Plate'
_diffrn_radiation_monochromator graphite
_diffrn_radiation_source 'Rigaku rotating anode'
_diffrn_radiation_type 'Mo Ka'
_diffrn_radiation_wavelength 0.7107
_diffrn_reflns_av_R_equivalents 0.000
_diffrn_reflns_av_sigmaI/netI 0.000
_diffrn_reflns_limit_h_max 18
_diffrn_reflns_limit_h_min 0
_diffrn_reflns_limit_k_max 21
_diffrn_reflns_limit_k_min -21
_diffrn_reflns_limit_l_max 14
_diffrn_reflns_limit_l_min -16
_diffrn_reflns_number 11147
_diffrn_reflns_reduction_process 'Lp corrections applied'
_diffrn_reflns_theta_max 0.00
_diffrn_reflns_theta_min 0.00
_diffrn_standards_decay_% 0.00
_diffrn_standards_interval_count 0
_diffrn_standards_number 0
_exptl_absorpt_coefficient_mu 11.19
_exptl_absorpt_correction_T_max 1.000
_exptl_absorpt_correction_T_min 0.000
_exptl_absorpt_correction_type none
_exptl_crystal_colour red
_exptl_crystal_density_diffrn 1.549
_exptl_crystal_density_meas ?
_exptl_crystal_description block
_exptl_crystal_F_000 1632.00
_exptl_crystal_size_max 0.50
_exptl_crystal_size_mid 0.25
_exptl_crystal_size_min 0.15
_refine_diff_density_max 0.94
_refine_diff_density_min -0.88
_refine_ls_extinction_coef 0.0075(7)
_refine_ls_extinction_method 'Zachariasen(1967) type 2 Gaussian isotropic'
_refine_ls_goodness_of_fit_obs 1.489
_refine_ls_hydrogen_treatment noref
_refine_ls_matrix_type full
_refine_ls_number_constraints 0
_refine_ls_number_parameters 884
_refine_ls_number_reflns 9158
_refine_ls_number_restraints 0
_refine_ls_R_factor_obs 0.0585
_refine_ls_shift/esd_max 0.0410
_refine_ls_shift/esd_mean 0.0020
_refine_ls_structure_factor_coef F
_refine_ls_weighting_details 'w = 1/[s2(Fo)] = [s 2c(Fo) + p2Fo2/4]- 1'
_refine_ls_weighting_scheme calc
_refine_ls_wR_factor_obs 0.0828
_reflns_number_observed 9158
_reflns_number_total 11147
_reflns_observed_criterion >3.0sigma(I)
_cod_data_source_file 903099isup1.cif
_cod_data_source_block (oxy-3)
_cod_depositor_comments
;
The following automatic conversions were performed:

'_cell_measurement_temperature' value '-80' was changed to '193.15' -
it was converted from degrees Celsius(C) to
Kelvins(K).

'_diffrn_ambient_temperature' value '-80' was changed to
'193.15' - it was converted from degrees Celsius(C) to Kelvins(K).

Automatic conversion script
Id: cif_fix_values 1891 2012-01-12 08:04:46Z andrius 

The following automatic conversions were performed:

'_exptl_crystal_density_meas' value 'not measured' was changed to '?'
- the value is perceived as not measured.

Automatic conversion script
Id: cif_fix_values 3008 2015-01-20 13:52:24Z robertas 

The following automatic conversions were performed:

'_refine_ls_weighting_scheme' value 'w = 1/[s2(Fo)] = [s 2c(Fo) +
p2Fo2/4]- 1 ' was changed to 'calc'. New tag
'_refine_ls_weighting_details' was created. The value of the new tag
was set to 'w = 1/[s2(Fo)] = [s 2c(Fo) + p2Fo2/4]- 1'.

Automatic conversion script
Id: cif_fix_values 3143 2015-03-26 13:38:13Z robertas 
;
_cod_original_cell_volume 3395.9(7)
_cod_original_sg_symbol_H-M 'P -1         '
_cod_original_formula_sum 'C60 H72 Cl2 Co4 N14 O18 '
_cod_database_code 7027477

loop_
_symmetry_equiv_pos_as_xyz
x,y,z
-x,-y,-z

loop_
_atom_site_aniso_label
_atom_site_aniso_U_11
_atom_site_aniso_U_22
_atom_site_aniso_U_33
_atom_site_aniso_U_12
_atom_site_aniso_U_13
_atom_site_aniso_U_23
Co1 0.0327(3) 0.0278(3) 0.0302(3) -0.0052(2) 0.0063(3) 0.0043(2)
Co2 0.0331(4) 0.0308(3) 0.0330(4) -0.0062(3) 0.0061(3) 0.0060(2)
Co3 0.0319(3) 0.0303(3) 0.0310(3) -0.0069(2) 0.0078(3) 0.0030(2)
Co4 0.0333(4) 0.0316(3) 0.0357(4) -0.0078(3) 0.0108(3) 0.0026(2)
Cl1 0.101(1) 0.0557(9) 0.0437(8) -0.0160(8) 0.0218(8) 0.0111(6)
Cl2 0.100(1) 0.097(1) 0.0511(9) 0.037(1) 0.0306(10) 0.0215(8)
O1 0.044(2) 0.029(2) 0.044(2) -0.008(1) 0.017(2) -0.002(1)
O2 0.051(2) 0.034(2) 0.033(2) -0.014(1) 0.009(2) -0.003(1)
O3 0.034(2) 0.033(2) 0.036(2) -0.004(1) 0.007(1) 0.004(1)
O4 0.036(2) 0.034(2) 0.034(2) -0.006(1) 0.010(1) 0.004(1)
O5 0.045(2) 0.042(2) 0.044(2) -0.012(2) 0.010(2) 0.010(1)
O6 0.042(2) 0.040(2) 0.038(2) -0.007(1) 0.008(2) 0.011(1)
O7 0.035(2) 0.035(2) 0.034(2) -0.006(1) 0.003(1) 0.005(1)
O8 0.034(2) 0.037(2) 0.033(2) -0.008(1) 0.005(1) 0.005(1)
O9 0.044(2) 0.035(2) 0.044(2) -0.007(1) 0.015(2) 0.005(1)
O10 0.045(2) 0.035(2) 0.040(2) -0.007(1) 0.015(2) 0.003(1)
O11 0.43(2) 0.148(6) 0.100(5) 0.176(9) 0.126(7) 0.055(5)
O12 0.149(5) 0.159(5) 0.076(3) -0.078(5) 0.033(3) 0.048(3)
O13 0.104(4) 0.129(5) 0.058(3) -0.028(3) -0.003(3) 0.031(3)
O14 0.135(5) 0.148(5) 0.089(4) -0.085(4) 0.018(4) 0.015(4)
O15 0.146(6) 0.100(4) 0.078(4) 0.033(4) 0.008(4) 0.030(3)
O16 0.250(9) 0.186(7) 0.092(4) 0.030(6) 0.111(5) 0.048(4)
O17 0.088(5) 0.25(1) 0.198(9) -0.001(6) -0.004(5) 0.099(8)
O18 0.171(7) 0.145(6) 0.082(4) 0.079(5) 0.024(4) -0.011(4)
N1 0.043(2) 0.034(2) 0.035(2) -0.007(2) 0.008(2) 0.004(2)
N2 0.036(2) 0.035(2) 0.038(2) -0.002(2) 0.010(2) 0.010(2)
N3 0.036(2) 0.040(2) 0.039(2) -0.007(2) 0.005(2) 0.003(2)
N4 0.042(2) 0.037(2) 0.040(2) -0.011(2) 0.009(2) 0.007(2)
N5 0.035(2) 0.039(2) 0.038(2) -0.007(2) 0.006(2) 0.011(2)
N6 0.040(2) 0.035(2) 0.041(2) -0.006(2) 0.012(2) 0.004(2)
N7 0.037(2) 0.039(2) 0.035(2) -0.005(2) 0.009(2) 0.008(2)
N8 0.044(2) 0.033(2) 0.047(2) -0.006(2) 0.017(2) 0.004(2)
N9 0.046(2) 0.042(2) 0.052(2) -0.017(2) 0.021(2) -0.005(2)
N10 0.037(2) 0.047(2) 0.035(2) -0.011(2) 0.009(2) -0.001(2)
N11 0.081(5) 0.084(5) 0.144(7) 0.000(4) 0.040(5) -0.012(4)
N12 0.090(5) 0.148(7) 0.124(6) 0.015(5) 0.060(5) 0.054(5)
N13 0.083(5) 0.136(7) 0.133(7) -0.038(5) 0.034(5) 0.019(5)
N14 0.122(6) 0.104(6) 0.093(5) 0.022(5) 0.007(5) 0.000(4)
C1 0.059(4) 0.088(5) 0.061(4) 0.001(3) 0.027(3) 0.006(3)
C2 0.049(3) 0.051(3) 0.049(3) -0.008(2) 0.020(3) -0.003(2)
C3 0.045(3) 0.044(3) 0.048(3) -0.005(2) 0.015(2) 0.000(2)
C4 0.040(3) 0.034(2) 0.036(2) -0.006(2) 0.011(2) -0.001(2)
C5 0.041(3) 0.031(2) 0.040(3) -0.012(2) 0.013(2) 0.000(2)
C6 0.041(3) 0.035(2) 0.032(2) -0.009(2) 0.007(2) 0.003(2)
C7 0.047(3) 0.047(3) 0.040(3) -0.013(2) 0.013(2) 0.002(2)
C8 0.042(3) 0.034(2) 0.044(3) -0.001(2) 0.010(2) 0.005(2)
C9 0.048(3) 0.044(3) 0.035(3) 0.004(2) 0.004(2) 0.008(2)
C10 0.040(3) 0.048(3) 0.032(3) 0.000(2) 0.003(2) 0.000(2)
C11 0.040(3) 0.036(2) 0.032(2) -0.010(2) 0.007(2) 0.004(2)
C12 0.041(3) 0.034(2) 0.033(2) -0.007(2) 0.015(2) 0.004(2)
C13 0.043(3) 0.038(2) 0.033(2) -0.014(2) 0.011(2) 0.003(2)
C14 0.045(3) 0.034(2) 0.041(3) -0.008(2) 0.014(2) 0.003(2)
C15 0.059(3) 0.039(3) 0.055(3) -0.008(2) 0.022(3) -0.003(2)
C16 0.043(3) 0.032(2) 0.050(3) -0.006(2) 0.019(2) 0.003(2)
C17 0.035(2) 0.032(2) 0.038(3) -0.009(2) 0.006(2) 0.008(2)
C18 0.040(3) 0.030(2) 0.033(2) -0.010(2) 0.014(2) -0.002(2)
C19 0.034(3) 0.036(3) 0.050(3) 0.001(2) 0.012(2) 0.010(2)
C20 0.042(3) 0.045(3) 0.058(3) 0.003(2) 0.009(3) 0.007(2)
C21 0.037(3) 0.062(3) 0.048(3) -0.009(2) 0.008(2) 0.002(2)
C22 0.051(3) 0.051(3) 0.040(3) -0.018(2) 0.009(2) 0.006(2)
C23 0.042(3) 0.055(3) 0.040(3) -0.009(2) 0.008(2) 0.015(2)
C24 0.042(3) 0.040(3) 0.033(2) -0.013(2) 0.008(2) 0.006(2)
C25 0.046(3) 0.036(2) 0.040(3) -0.011(2) 0.014(2) 0.008(2)
C26 0.056(3) 0.065(4) 0.049(3) -0.021(3) 0.009(3) 0.020(3)
C27 0.051(3) 0.057(3) 0.064(4) -0.003(3) -0.004(3) 0.021(3)
C28 0.042(3) 0.042(3) 0.049(3) -0.011(2) 0.001(2) 0.015(2)
C29 0.036(3) 0.034(3) 0.057(3) -0.004(2) 0.008(2) 0.006(2)
C30 0.035(2) 0.035(2) 0.045(3) -0.006(2) 0.008(2) 0.008(2)
C31 0.033(2) 0.032(2) 0.039(3) -0.011(2) 0.004(2) 0.007(2)
C32 0.039(3) 0.037(2) 0.039(3) -0.009(2) 0.011(2) 0.010(2)
C33 0.041(3) 0.045(3) 0.040(3) -0.012(2) 0.004(2) 0.013(2)
C34 0.042(3) 0.038(3) 0.051(3) -0.009(2) 0.013(2) 0.001(2)
C35 0.046(3) 0.045(3) 0.039(3) -0.003(2) 0.015(2) 0.002(2)
C36 0.045(3) 0.040(3) 0.042(3) -0.005(2) 0.015(2) -0.001(2)
C37 0.045(3) 0.043(3) 0.028(2) -0.016(2) 0.005(2) 0.005(2)
C38 0.034(2) 0.040(3) 0.037(2) -0.009(2) 0.006(2) 0.009(2)
C39 0.043(3) 0.050(3) 0.045(3) -0.018(2) 0.006(2) 0.013(2)
C40 0.037(3) 0.052(3) 0.059(3) -0.006(2) 0.008(3) 0.024(2)
C41 0.042(3) 0.069(4) 0.068(4) -0.003(3) 0.000(3) 0.023(3)
C42 0.039(3) 0.046(3) 0.057(3) -0.004(2) 0.012(2) 0.018(2)
C43 0.032(2) 0.039(3) 0.040(3) -0.006(2) 0.008(2) 0.013(2)
C44 0.035(2) 0.038(2) 0.034(2) -0.011(2) 0.005(2) 0.011(2)
C45 0.038(3) 0.042(3) 0.045(3) -0.004(2) 0.013(2) 0.011(2)
C46 0.049(3) 0.038(3) 0.058(3) -0.002(2) 0.020(3) 0.000(2)
C47 0.068(4) 0.035(3) 0.054(3) -0.010(2) 0.025(3) 0.000(2)
C48 0.049(3) 0.052(3) 0.045(3) -0.013(2) 0.017(2) -0.013(2)
C49 0.049(3) 0.058(3) 0.041(3) -0.003(2) 0.019(2) 0.003(2)
C50 0.043(3) 0.049(3) 0.038(3) -0.013(2) 0.011(2) 0.006(2)
C51 0.029(2) 0.039(3) 0.044(3) -0.004(2) 0.009(2) 0.008(2)
C52 0.045(3) 0.047(3) 0.042(3) -0.008(2) 0.011(2) 0.009(2)
C53 0.065(4) 0.062(4) 0.105(6) 0.014(4) 0.032(4) 0.006(4)
C54 0.067(5) 0.096(6) 0.119(7) -0.002(4) 0.024(5) 0.022(5)
C55 0.080(5) 0.072(4) 0.072(4) -0.010(4) 0.040(4) 0.013(3)
C56 0.106(6) 0.099(6) 0.088(6) -0.023(5) 0.020(5) 0.029(4)
C57 0.075(5) 0.078(5) 0.064(4) -0.016(4) 0.019(4) 0.022(3)
C58 0.076(5) 0.103(6) 0.130(7) -0.014(4) 0.037(5) 0.056(5)
C59 0.077(5) 0.078(5) 0.071(4) 0.011(4) 0.021(4) 0.011(4)
C60 0.123(7) 0.081(5) 0.108(6) -0.008(5) 0.061(6) 0.026(4)

loop_
_atom_site_label
_atom_site_fract_x
_atom_site_fract_y
_atom_site_fract_z
_atom_site_U_iso_or_equiv
_atom_site_thermal_displace_type
_atom_site_calc_flag
_atom_site_occupancy
Co1 0.26726(4) 0.88376(3) 0.21503(4) 0.0309(2) Uani d 1.00
Co2 0.47240(4) 0.85136(3) 0.37387(5) 0.0330(2) Uani d 1.00
Co3 0.15511(4) 0.68661(3) 0.26615(5) 0.0314(2) Uani d 1.00
Co4 0.18348(4) 0.55355(3) 0.10791(5) 0.0333(2) Uani d 1.00
Cl1 0.5204(1) 0.25650(8) 0.2167(1) 0.0659(5) Uani d 1.00
Cl2 0.9617(2) 0.1859(1) 0.2944(1) 0.0843(6) Uani d 1.00
O1 0.1816(2) 0.8355(2) 0.2526(2) 0.0388(9) Uani d 1.00
O2 0.1687(2) 0.7627(2) 0.1966(2) 0.0401(9) Uani d 1.00
O3 0.3339(2) 0.9151(2) 0.3568(2) 0.0356(8) Uani d 1.00
O4 0.3650(2) 0.8025(2) 0.2344(2) 0.0348(8) Uani d 1.00
O5 0.4928(2) 0.9275(2) 0.2878(3) 0.0437(10) Uani d 1.00
O6 0.3451(2) 0.9427(2) 0.1659(2) 0.0407(9) Uani d 1.00
O7 0.0807(2) 0.6461(2) 0.1292(2) 0.0361(8) Uani d 1.00
O8 0.2628(2) 0.6270(2) 0.2393(2) 0.0354(8) Uani d 1.00
O9 0.1416(2) 0.5036(2) 0.2078(2) 0.0402(9) Uani d 1.00
O10 0.1335(2) 0.6005(2) 0.3300(2) 0.0396(9) Uani d 1.00
O11 0.4637(9) 0.3104(4) 0.2555(5) 0.233(5) Uani d 1.00
O12 0.5451(5) 0.2800(4) 0.1389(4) 0.119(2) Uani d 1.00
O13 0.6024(4) 0.2310(3) 0.2981(4) 0.101(2) Uani d 1.00
O14 0.4688(5) 0.1916(4) 0.1719(4) 0.122(2) Uani d 1.00
O15 0.9093(5) 0.2443(3) 0.2348(4) 0.118(2) Uani d 1.00
O16 0.9393(7) 0.1823(4) 0.3788(5) 0.162(3) Uani d 1.00
O17 1.0639(5) 0.1979(6) 0.3302(7) 0.187(4) Uani d 1.00
O18 0.9463(5) 0.1154(4) 0.2281(4) 0.149(3) Uani d 1.00
N1 0.1759(3) 0.9671(2) 0.2017(3) 0.038(1) Uani d 1.00
N2 0.1979(3) 0.8539(2) 0.0771(3) 0.037(1) Uani d 1.00
N3 0.5603(3) 0.7566(2) 0.3468(3) 0.040(1) Uani d 1.00
N4 0.6238(3) 0.8854(2) 0.4752(3) 0.040(1) Uani d 1.00
N5 0.4733(3) 0.8592(2) 0.5281(3) 0.038(1) Uani d 1.00
N6 0.0464(3) 0.7405(2) 0.2894(3) 0.039(1) Uani d 1.00
N7 0.2225(3) 0.7302(2) 0.3981(3) 0.037(1) Uani d 1.00
N8 0.3175(3) 0.4909(2) 0.1280(3) 0.041(1) Uani d 1.00
N9 0.1392(3) 0.4431(2) 0.0063(3) 0.045(1) Uani d 1.00
N10 0.1244(3) 0.5826(2) -0.0452(3) 0.040(1) Uani d 1.00
N11 0.2717(5) 0.4448(4) 0.6995(6) 0.105(3) Uani d 1.00
N12 0.2510(5) 0.2652(5) 0.7977(6) 0.112(3) Uani d 1.00
N13 0.9216(5) 0.4137(5) 0.3856(6) 0.114(3) Uani d 1.00
N14 0.7365(6) -0.0363(4) 0.0986(6) 0.118(3) Uani d 1.00
C1 0.1240(5) 1.0352(4) 0.6284(5) 0.068(2) Uani d 1.00
C2 0.1794(4) 1.0043(3) 0.5569(4) 0.049(2) Uani d 1.00
C3 0.1451(4) 1.0167(3) 0.4523(4) 0.046(1) Uani d 1.00
C4 0.1944(3) 0.9870(2) 0.3839(3) 0.037(1) Uani d 1.00
C5 0.2842(3) 0.9428(2) 0.4190(4) 0.037(1) Uani d 1.00
C6 0.3210(3) 0.9317(2) 0.5258(3) 0.037(1) Uani d 1.00
C7 0.2680(4) 0.9624(3) 0.5905(4) 0.044(1) Uani d 1.00
C8 0.1493(4) 1.0027(3) 0.2765(4) 0.041(1) Uani d 1.00
C9 0.1239(4) 0.9793(3) 0.0924(4) 0.045(1) Uani d 1.00
C10 0.1061(4) 0.9008(3) 0.0363(4) 0.044(1) Uani d 1.00
C11 0.2179(3) 0.7934(3) 0.0228(3) 0.037(1) Uani d 1.00
C12 0.3026(3) 0.7425(2) 0.0580(3) 0.035(1) Uani d 1.00
C13 0.3149(3) 0.6830(3) -0.0162(3) 0.038(1) Uani d 1.00
C14 0.3951(4) 0.6304(3) 0.0037(4) 0.039(1) Uani d 1.00
C15 0.4068(4) 0.5690(3) -0.0799(4) 0.051(2) Uani d 1.00
C16 0.4642(4) 0.6389(3) 0.1011(4) 0.041(1) Uani d 1.00
C17 0.4566(3) 0.6972(2) 0.1785(3) 0.035(1) Uani d 1.00
C18 0.3737(3) 0.7496(2) 0.1602(3) 0.034(1) Uani d 1.00
C19 0.5428(3) 0.7036(3) 0.2708(4) 0.040(1) Uani d 1.00
C20 0.6624(4) 0.7542(3) 0.4165(4) 0.051(2) Uani d 1.00
C21 0.6923(4) 0.8334(3) 0.4364(4) 0.051(2) Uani d 1.00
C22 0.6398(4) 0.8844(3) 0.5858(4) 0.048(1) Uani d 1.00
C23 0.5697(4) 0.8346(3) 0.5984(4) 0.046(1) Uani d 1.00
C24 0.4142(4) 0.8929(3) 0.5727(3) 0.038(1) Uani d 1.00
C25 0.4337(4) 0.9535(3) 0.2066(4) 0.040(1) Uani d 1.00
C26 0.4716(4) 1.0004(3) 0.1506(4) 0.056(2) Uani d 1.00
C27 -0.2153(4) 0.8303(3) -0.1393(5) 0.062(2) Uani d 1.00
C28 -0.1320(4) 0.7856(3) -0.0656(4) 0.046(1) Uani d 1.00
C29 -0.1160(3) 0.7937(3) 0.0392(4) 0.044(1) Uani d 1.00
C30 -0.0421(3) 0.7499(3) 0.1079(4) 0.039(1) Uani d 1.00
C31 0.0166(3) 0.6940(2) 0.0700(4) 0.035(1) Uani d 1.00
C32 0.0016(3) 0.6871(3) -0.0393(4) 0.038(1) Uani d 1.00
C33 -0.0716(4) 0.7327(3) -0.1028(4) 0.043(1) Uani d 1.00
C34 -0.0283(4) 0.7661(3) 0.2180(4) 0.044(1) Uani d 1.00
C35 0.0615(4) 0.7618(3) 0.4001(4) 0.043(1) Uani d 1.00
C36 0.1640(4) 0.7870(3) 0.4448(4) 0.042(1) Uani d 1.00
C37 0.3131(4) 0.7144(3) 0.4483(3) 0.039(1) Uani d 1.00
C38 0.3763(3) 0.6578(3) 0.4115(4) 0.037(1) Uani d 1.00
C39 0.4692(4) 0.6437(3) 0.4847(4) 0.046(1) Uani d 1.00
C40 0.5355(4) 0.5884(3) 0.4639(4) 0.049(2) Uani d 1.00
C41 0.6349(4) 0.5753(3) 0.5439(5) 0.063(2) Uani d 1.00
C42 0.5073(4) 0.5448(3) 0.3698(4) 0.047(1) Uani d 1.00
C43 0.4143(3) 0.5555(3) 0.2932(3) 0.037(1) Uani d 1.00
C44 0.3480(3) 0.6140(2) 0.3123(3) 0.036(1) Uani d 1.00
C45 0.3959(3) 0.4980(3) 0.2059(4) 0.041(1) Uani d 1.00
C46 0.3142(4) 0.4189(3) 0.0596(4) 0.048(2) Uani d 1.00
C47 0.2211(4) 0.3864(3) 0.0473(4) 0.051(2) Uani d 1.00
C48 0.1161(4) 0.4511(3) -0.1034(4) 0.049(2) Uani d 1.00
C49 0.1540(4) 0.5225(3) -0.1159(4) 0.049(2) Uani d 1.00
C50 0.0558(4) 0.6311(3) -0.0892(4) 0.043(1) Uani d 1.00
C51 0.1318(3) 0.5312(3) 0.2937(4) 0.038(1) Uani d 1.00
C52 0.1131(4) 0.4784(3) 0.3560(4) 0.045(1) Uani d 1.00
C53 0.1998(5) 0.4180(4) 0.6586(6) 0.078(2) Uani d 1.00
C54 0.1103(6) 0.3838(5) 0.6067(7) 0.095(3) Uani d 1.00
C55 0.3168(6) 0.2326(4) 0.8488(6) 0.070(2) Uani d 1.00
C56 0.4007(6) 0.1902(5) 0.9104(6) 0.098(3) Uani d 1.00
C57 0.8517(5) 0.3893(4) 0.3771(5) 0.071(2) Uani d 1.00
C58 0.7649(6) 0.3631(5) 0.3684(7) 0.097(3) Uani d 1.00
C59 0.7176(6) 0.0258(5) 0.1073(6) 0.078(2) Uani d 1.00
C60 0.6920(7) 0.1046(4) 0.1167(7) 0.096(3) Uani d 1.00
H1 0.4865 0.6733 0.5505 0.0544 Uiso calc 1.00
H2 0.5520 0.5053 0.3550 0.0539 Uiso calc 1.00
H3 0.6676 0.6198 0.5595 0.0753 Uiso calc 1.00
H4 0.6707 0.5349 0.5161 0.0753 Uiso calc 1.00
H5 0.6289 0.5618 0.6051 0.0753 Uiso calc 1.00
H6 0.3410 0.7421 0.5139 0.0460 Uiso calc 1.00
H7 0.1875 0.7876 0.5189 0.0493 Uiso calc 1.00
H8 0.1653 0.8358 0.4274 0.0493 Uiso calc 1.00
H9 0.0558 0.7199 0.4316 0.0508 Uiso calc 1.00
H10 0.0156 0.8022 0.4090 0.0508 Uiso calc 1.00
H11 -0.0772 0.7971 0.2374 0.0521 Uiso calc 1.00
H12 -0.1555 0.8303 0.0673 0.0523 Uiso calc 1.00
H13 -0.0810 0.7272 -0.1751 0.0500 Uiso calc 1.00
H14 -0.1910 0.8588 -0.1756 0.0729 Uiso calc 1.00
H15 -0.2486 0.8633 -0.1001 0.0729 Uiso calc 1.00
H16 -0.2584 0.7963 -0.1873 0.0729 Uiso calc 1.00
H17 0.0381 0.6301 -0.1628 0.0505 Uiso calc 1.00
H18 0.2227 0.5164 -0.0965 0.0576 Uiso calc 1.00
H19 0.1268 0.5342 -0.1857 0.0576 Uiso calc 1.00
H20 0.0477 0.4535 -0.1370 0.0589 Uiso calc 1.00
H21 0.1447 0.4080 -0.1351 0.0589 Uiso calc 1.00
H22 0.0837 0.4291 0.0160 0.0520 Uiso calc 1.00
H23 0.2220 0.3754 0.1128 0.0602 Uiso calc 1.00
H24 0.2131 0.3416 -0.0001 0.0602 Uiso calc 1.00
H25 0.3148 0.4278 -0.0067 0.0568 Uiso calc 1.00
H26 0.3680 0.3848 0.0902 0.0568 Uiso calc 1.00
H27 0.4480 0.4609 0.2059 0.0485 Uiso calc 1.00
H28 0.0519 0.4928 0.3656 0.0530 Uiso calc 1.00
H29 0.1622 0.4798 0.4241 0.0530 Uiso calc 1.00
H30 0.1130 0.4280 0.3234 0.0530 Uiso calc 1.00
H31 0.2662 0.6786 -0.0828 0.0436 Uiso calc 1.00
H32 0.5202 0.6038 0.1170 0.0469 Uiso calc 1.00
H33 0.3539 0.5386 -0.1024 0.0593 Uiso calc 1.00
H34 0.4653 0.5386 -0.0518 0.0593 Uiso calc 1.00
H35 0.4091 0.5915 -0.1368 0.0593 Uiso calc 1.00
H36 0.1734 0.7818 -0.0451 0.0427 Uiso calc 1.00
H37 0.0891 0.9019 -0.0367 0.0514 Uiso calc 1.00
H38 0.0558 0.8816 0.0502 0.0514 Uiso calc 1.00
H39 0.1623 1.0037 0.0661 0.0533 Uiso calc 1.00
H40 0.0645 1.0091 0.0852 0.0533 Uiso calc 1.00
H41 0.0970 1.0409 0.2604 0.0480 Uiso calc 1.00
H42 0.0858 1.0467 0.4269 0.0539 Uiso calc 1.00
H43 0.2944 0.9541 0.6617 0.0512 Uiso calc 1.00
H44 0.1161 1.0894 0.6319 0.0826 Uiso calc 1.00
H45 0.0625 1.0163 0.6035 0.0826 Uiso calc 1.00
H46 0.1588 1.0214 0.6966 0.0826 Uiso calc 1.00
H47 0.4345 0.8920 0.6463 0.0444 Uiso calc 1.00
H48 0.5712 0.8410 0.6685 0.0531 Uiso calc 1.00
H49 0.5863 0.7827 0.5794 0.0531 Uiso calc 1.00
H50 0.6297 0.9341 0.6162 0.0559 Uiso calc 1.00
H51 0.7042 0.8645 0.6195 0.0559 Uiso calc 1.00
H52 0.6290 0.9352 0.4642 0.0471 Uiso calc 1.00
H53 0.7554 0.8350 0.4871 0.0596 Uiso calc 1.00
H54 0.6927 0.8486 0.3736 0.0596 Uiso calc 1.00
H55 0.6683 0.7366 0.4804 0.0601 Uiso calc 1.00
H56 0.7017 0.7215 0.3841 0.0601 Uiso calc 1.00
H57 0.5926 0.6637 0.2750 0.0460 Uiso calc 1.00
H58 0.4383 1.0497 0.1469 0.0658 Uiso calc 1.00
H59 0.5392 1.0058 0.1873 0.0658 Uiso calc 1.00
H60 0.4640 0.9771 0.0821 0.0658 Uiso calc 1.00
H61 0.7457 0.3266 0.3094 0.1158 Uiso calc 1.00
H62 0.7717 0.3412 0.4293 0.1158 Uiso calc 1.00
H63 0.7155 0.4044 0.3601 0.1158 Uiso calc 1.00
H64 0.0615 0.4201 0.5728 0.1147 Uiso calc 1.00
H65 0.0906 0.3650 0.6575 0.1147 Uiso calc 1.00
H66 0.1188 0.3429 0.5583 0.1147 Uiso calc 1.00
H67 0.4015 0.1963 0.9806 0.1153 Uiso calc 1.00
H68 0.3984 0.1389 0.8839 0.1153 Uiso calc 1.00
H69 0.4567 0.2093 0.9085 0.1153 Uiso calc 1.00
H70 0.7466 0.1309 0.1568 0.1136 Uiso calc 1.00
H71 0.6654 0.1214 0.0491 0.1136 Uiso calc 1.00
H72 0.6439 0.1154 0.1496 0.1136 Uiso calc 1.00

loop_
_atom_type_symbol
_atom_type_oxidation_number
_atom_type_number_in_cell
_atom_type_scat_dispersion_real
_atom_type_scat_dispersion_imag
_atom_type_scat_source
Co 0 8 0.349 0.972
;International Tables for Crystallography
(1992, Vol. C, Tables 4.2.6.8 and 6.1.1.1)
;
C 0 120 0.003 0.002
;International Tables for Crystallography
(1992, Vol. C, Tables 4.2.6.8 and 6.1.1.1)
;
H 0 144 0.000 0.000
;International Tables for Crystallography
(1992, Vol. C, Table 6.1.1.2)
;
N 0 28 0.006 0.003
;International Tables for Crystallography
(1992, Vol. C, Tables 4.2.6.8 and 6.1.1.1)
;
O 0 36 0.011 0.006
;International Tables for Crystallography
(1992, Vol. C, Tables 4.2.6.8 and 6.1.1.1)
;
Cl 0 4 0.148 0.159
;International Tables for Crystallography
(1992, Vol. C, Tables 4.2.6.8 and 6.1.1.1)
;

loop_
_geom_angle_atom_site_label_1
_geom_angle_atom_site_label_2
_geom_angle_atom_site_label_3
_geom_angle
_geom_angle_site_symmetry_1
_geom_angle_site_symmetry_2
_geom_angle_site_symmetry_3
_geom_angle_publ_flag
O1 CO1 O3 90.5(1) 1_555 1_555 1_555 yes
O1 CO1 O4 95.7(1) 1_555 1_555 1_555 yes
O1 CO1 O6 173.3(1) 1_555 1_555 1_555 yes
O1 CO1 N1 85.8(2) 1_555 1_555 1_555 yes
O1 CO1 N2 88.0(2) 1_555 1_555 1_555 yes
O3 CO1 O4 84.0(1) 1_555 1_555 1_555 yes
O3 CO1 O6 92.8(1) 1_555 1_555 1_555 yes
O3 CO1 N1 93.1(1) 1_555 1_555 1_555 yes
O3 CO1 N2 178.0(2) 1_555 1_555 1_555 yes
O4 CO1 O6 90.4(1) 1_555 1_555 1_555 yes
O4 CO1 N1 176.8(1) 1_555 1_555 1_555 yes
O4 CO1 N2 97.5(1) 1_555 1_555 1_555 yes
O6 CO1 N1 88.2(2) 1_555 1_555 1_555 yes
O6 CO1 N2 88.6(1) 1_555 1_555 1_555 yes
N1 CO1 N2 85.4(2) 1_555 1_555 1_555 yes
O3 CO2 O4 71.5(1) 1_555 1_555 1_555 yes
O3 CO2 O5 85.9(1) 1_555 1_555 1_555 yes
O3 CO2 N3 153.8(1) 1_555 1_555 1_555 yes
O3 CO2 N4 128.4(1) 1_555 1_555 1_555 yes
O3 CO2 N5 80.3(1) 1_555 1_555 1_555 yes
O4 CO2 O5 89.2(1) 1_555 1_555 1_555 yes
O4 CO2 N3 83.9(1) 1_555 1_555 1_555 yes
O4 CO2 N4 155.3(1) 1_555 1_555 1_555 yes
O4 CO2 N5 127.0(1) 1_555 1_555 1_555 yes
O5 CO2 N3 103.1(2) 1_555 1_555 1_555 yes
O5 CO2 N4 79.1(1) 1_555 1_555 1_555 yes
O5 CO2 N5 133.1(1) 1_555 1_555 1_555 yes
N3 CO2 N4 77.8(1) 1_555 1_555 1_555 yes
N3 CO2 N5 108.9(2) 1_555 1_555 1_555 yes
N4 CO2 N5 75.3(1) 1_555 1_555 1_555 yes
O2 CO3 O7 83.1(1) 1_555 1_555 1_555 yes
O2 CO3 O8 90.6(1) 1_555 1_555 1_555 yes
O2 CO3 O10 175.3(1) 1_555 1_555 1_555 yes
O2 CO3 N6 91.1(2) 1_555 1_555 1_555 yes
O2 CO3 N7 95.5(1) 1_555 1_555 1_555 yes
O7 CO3 O8 85.4(1) 1_555 1_555 1_555 yes
O7 CO3 O10 92.2(1) 1_555 1_555 1_555 yes
O7 CO3 N6 92.5(2) 1_555 1_555 1_555 yes
O7 CO3 N7 177.0(2) 1_555 1_555 1_555 yes
O8 CO3 O10 89.2(1) 1_555 1_555 1_555 yes
O8 CO3 N6 177.1(1) 1_555 1_555 1_555 yes
O8 CO3 N7 97.2(2) 1_555 1_555 1_555 yes
O10 CO3 N6 88.9(2) 1_555 1_555 1_555 yes
O10 CO3 N7 89.2(1) 1_555 1_555 1_555 yes
N6 CO3 N7 84.9(2) 1_555 1_555 1_555 yes
O7 CO4 O8 74.2(1) 1_555 1_555 1_555 yes
O7 CO4 O9 84.8(1) 1_555 1_555 1_555 yes
O7 CO4 N8 158.8(1) 1_555 1_555 1_555 yes
O7 CO4 N9 123.2(1) 1_555 1_555 1_555 yes
O7 CO4 N10 80.5(1) 1_555 1_555 1_555 yes
O8 CO4 O9 88.2(1) 1_555 1_555 1_555 yes
O8 CO4 N8 84.9(1) 1_555 1_555 1_555 yes
O8 CO4 N9 158.2(1) 1_555 1_555 1_555 yes
O8 CO4 N10 124.3(1) 1_555 1_555 1_555 yes
O9 CO4 N8 98.2(1) 1_555 1_555 1_555 yes
O9 CO4 N9 81.1(1) 1_555 1_555 1_555 yes
O9 CO4 N10 138.0(1) 1_555 1_555 1_555 yes
N8 CO4 N9 77.9(1) 1_555 1_555 1_555 yes
N8 CO4 N10 109.4(2) 1_555 1_555 1_555 yes
N9 CO4 N10 74.8(2) 1_555 1_555 1_555 yes
O11 CL1 O12 112.9(5) 1_555 1_555 1_555 yes
O11 CL1 O13 110.6(4) 1_555 1_555 1_555 yes
O11 CL1 O14 109.2(6) 1_555 1_555 1_555 yes
O12 CL1 O13 112.3(4) 1_555 1_555 1_555 yes
O12 CL1 O14 106.7(4) 1_555 1_555 1_555 yes
O13 CL1 O14 104.8(4) 1_555 1_555 1_555 yes
O15 CL2 O16 114.7(5) 1_555 1_555 1_555 yes
O15 CL2 O17 108.4(5) 1_555 1_555 1_555 yes
O15 CL2 O18 107.9(4) 1_555 1_555 1_555 yes
O16 CL2 O17 106.8(6) 1_555 1_555 1_555 yes
O16 CL2 O18 109.9(5) 1_555 1_555 1_555 yes
O17 CL2 O18 109.0(5) 1_555 1_555 1_555 yes
CO1 O1 O2 110.0(2) 1_555 1_555 1_555 yes
CO3 O2 O1 117.0(2) 1_555 1_555 1_555 yes
CO1 O3 CO2 99.5(1) 1_555 1_555 1_555 yes
CO1 O3 C5 119.5(3) 1_555 1_555 1_555 yes
CO2 O3 C5 136.0(3) 1_555 1_555 1_555 yes
CO1 O4 CO2 99.3(1) 1_555 1_555 1_555 yes
CO1 O4 C18 124.4(3) 1_555 1_555 1_555 yes
CO2 O4 C18 131.4(3) 1_555 1_555 1_555 yes
CO2 O5 C25 128.9(3) 1_555 1_555 1_555 yes
CO1 O6 C25 128.3(3) 1_555 1_555 1_555 yes
CO3 O7 CO4 98.0(1) 1_555 1_555 1_555 yes
CO3 O7 C31 116.8(3) 1_555 1_555 1_555 yes
CO4 O7 C31 136.5(3) 1_555 1_555 1_555 yes
CO3 O8 CO4 98.3(1) 1_555 1_555 1_555 yes
CO3 O8 C44 123.7(3) 1_555 1_555 1_555 yes
CO4 O8 C44 130.1(3) 1_555 1_555 1_555 yes
CO4 O9 C51 129.3(3) 1_555 1_555 1_555 yes
CO3 O10 C51 127.5(3) 1_555 1_555 1_555 yes
CO1 N1 C8 124.5(3) 1_555 1_555 1_555 yes
CO1 N1 C9 112.2(3) 1_555 1_555 1_555 yes
C8 N1 C9 122.4(4) 1_555 1_555 1_555 yes
CO1 N2 C10 113.4(3) 1_555 1_555 1_555 yes
CO1 N2 C11 125.5(3) 1_555 1_555 1_555 yes
C10 N2 C11 120.5(4) 1_555 1_555 1_555 yes
CO2 N3 C19 129.4(3) 1_555 1_555 1_555 yes
CO2 N3 C20 115.9(3) 1_555 1_555 1_555 yes
C19 N3 C20 114.1(4) 1_555 1_555 1_555 yes
CO2 N4 C21 106.0(3) 1_555 1_555 1_555 yes
CO2 N4 C22 111.2(3) 1_555 1_555 1_555 yes
CO2 N4 H52 108.4(3) 1_555 1_555 1_555 no
C21 N4 C22 114.0(4) 1_555 1_555 1_555 yes
C21 N4 H52 108.6(4) 1_555 1_555 1_555 no
C22 N4 H52 108.4(4) 1_555 1_555 1_555 no
CO2 N5 C23 110.7(3) 1_555 1_555 1_555 yes
CO2 N5 C24 132.2(3) 1_555 1_555 1_555 yes
C23 N5 C24 115.6(4) 1_555 1_555 1_555 yes
CO3 N6 C34 124.6(4) 1_555 1_555 1_555 yes
CO3 N6 C35 112.5(3) 1_555 1_555 1_555 yes
C34 N6 C35 122.2(4) 1_555 1_555 1_555 yes
CO3 N7 C36 114.3(3) 1_555 1_555 1_555 yes
CO3 N7 C37 125.2(3) 1_555 1_555 1_555 yes
C36 N7 C37 120.5(4) 1_555 1_555 1_555 yes
CO4 N8 C45 127.5(3) 1_555 1_555 1_555 yes
CO4 N8 C46 115.2(3) 1_555 1_555 1_555 yes
C45 N8 C46 115.2(4) 1_555 1_555 1_555 yes
CO4 N9 C47 105.0(3) 1_555 1_555 1_555 yes
CO4 N9 C48 111.3(3) 1_555 1_555 1_555 yes
CO4 N9 H22 108.9(3) 1_555 1_555 1_555 no
C47 N9 C48 114.1(4) 1_555 1_555 1_555 yes
C47 N9 H22 108.6(4) 1_555 1_555 1_555 no
C48 N9 H22 108.7(4) 1_555 1_555 1_555 no
CO4 N10 C49 109.5(3) 1_555 1_555 1_555 yes
CO4 N10 C50 133.0(4) 1_555 1_555 1_555 yes
C49 N10 C50 115.7(4) 1_555 1_555 1_555 yes
C2 C1 H44 109.2(6) 1_555 1_555 1_555 no
C2 C1 H45 110.2(6) 1_555 1_555 1_555 no
C2 C1 H46 109.9(6) 1_555 1_555 1_555 no
H44 C1 H45 109.3(6) 1_555 1_555 1_555 no
H44 C1 H46 108.5(6) 1_555 1_555 1_555 no
H45 C1 H46 109.8(7) 1_555 1_555 1_555 no
C1 C2 C3 121.9(5) 1_555 1_555 1_555 yes
C1 C2 C7 122.2(5) 1_555 1_555 1_555 yes
C3 C2 C7 115.9(5) 1_555 1_555 1_555 yes
C2 C3 C4 122.7(5) 1_555 1_555 1_555 yes
C2 C3 H42 118.5(5) 1_555 1_555 1_555 no
C4 C3 H42 118.8(5) 1_555 1_555 1_555 no
C3 C4 C5 120.6(4) 1_555 1_555 1_555 yes
C3 C4 C8 117.0(4) 1_555 1_555 1_555 yes
C5 C4 C8 122.4(4) 1_555 1_555 1_555 yes
O3 C5 C4 122.3(4) 1_555 1_555 1_555 yes
O3 C5 C6 120.5(4) 1_555 1_555 1_555 yes
C4 C5 C6 117.1(4) 1_555 1_555 1_555 yes
C5 C6 C7 119.7(4) 1_555 1_555 1_555 yes
C5 C6 C24 122.6(4) 1_555 1_555 1_555 yes
C7 C6 C24 117.6(4) 1_555 1_555 1_555 yes
C2 C7 C6 123.9(5) 1_555 1_555 1_555 yes
C2 C7 H43 118.3(5) 1_555 1_555 1_555 no
C6 C7 H43 117.9(5) 1_555 1_555 1_555 no
N1 C8 C4 123.3(4) 1_555 1_555 1_555 yes
N1 C8 H41 118.2(5) 1_555 1_555 1_555 no
C4 C8 H41 118.5(5) 1_555 1_555 1_555 no
N1 C9 C10 104.6(4) 1_555 1_555 1_555 yes
N1 C9 H39 110.6(4) 1_555 1_555 1_555 no
N1 C9 H40 110.8(5) 1_555 1_555 1_555 no
C10 C9 H39 110.9(5) 1_555 1_555 1_555 no
C10 C9 H40 110.7(5) 1_555 1_555 1_555 no
H39 C9 H40 109.2(5) 1_555 1_555 1_555 no
N2 C10 C9 105.8(4) 1_555 1_555 1_555 yes
N2 C10 H37 110.6(5) 1_555 1_555 1_555 no
N2 C10 H38 110.3(4) 1_555 1_555 1_555 no
C9 C10 H37 110.0(5) 1_555 1_555 1_555 no
C9 C10 H38 110.4(5) 1_555 1_555 1_555 no
H37 C10 H38 109.6(5) 1_555 1_555 1_555 no
N2 C11 C12 124.4(4) 1_555 1_555 1_555 yes
N2 C11 H36 117.7(5) 1_555 1_555 1_555 no
C12 C11 H36 117.9(4) 1_555 1_555 1_555 no
C11 C12 C13 115.4(4) 1_555 1_555 1_555 yes
C11 C12 C18 124.7(4) 1_555 1_555 1_555 yes
C13 C12 C18 119.8(4) 1_555 1_555 1_555 yes
C12 C13 C14 122.9(4) 1_555 1_555 1_555 yes
C12 C13 H31 118.4(5) 1_555 1_555 1_555 no
C14 C13 H31 118.7(5) 1_555 1_555 1_555 no
C13 C14 C15 121.0(4) 1_555 1_555 1_555 yes
C13 C14 C16 116.8(4) 1_555 1_555 1_555 yes
C15 C14 C16 122.2(5) 1_555 1_555 1_555 yes
C14 C15 H33 109.6(5) 1_555 1_555 1_555 no
C14 C15 H34 108.7(5) 1_555 1_555 1_555 no
C14 C15 H35 109.2(4) 1_555 1_555 1_555 no
H33 C15 H34 109.5(5) 1_555 1_555 1_555 no
H33 C15 H35 109.9(5) 1_555 1_555 1_555 no
H34 C15 H35 109.9(6) 1_555 1_555 1_555 no
C14 C16 C17 123.1(5) 1_555 1_555 1_555 yes
C14 C16 H32 118.8(5) 1_555 1_555 1_555 no
C17 C16 H32 118.1(5) 1_555 1_555 1_555 no
C16 C17 C18 120.5(4) 1_555 1_555 1_555 yes
C16 C17 C19 115.1(4) 1_555 1_555 1_555 yes
C18 C17 C19 124.1(4) 1_555 1_555 1_555 yes
O4 C18 C12 122.9(4) 1_555 1_555 1_555 yes
O4 C18 C17 120.3(4) 1_555 1_555 1_555 yes
C12 C18 C17 116.7(4) 1_555 1_555 1_555 yes
N3 C19 C17 128.2(4) 1_555 1_555 1_555 yes
N3 C19 H57 115.8(4) 1_555 1_555 1_555 no
C17 C19 H57 115.9(5) 1_555 1_555 1_555 no
N3 C20 C21 107.2(4) 1_555 1_555 1_555 yes
N3 C20 H55 110.0(5) 1_555 1_555 1_555 no
N3 C20 H56 109.9(5) 1_555 1_555 1_555 no
C21 C20 H55 110.1(5) 1_555 1_555 1_555 no
C21 C20 H56 110.2(5) 1_555 1_555 1_555 no
H55 C20 H56 109.3(5) 1_555 1_555 1_555 no
N4 C21 C20 109.8(4) 1_555 1_555 1_555 yes
N4 C21 H53 109.3(5) 1_555 1_555 1_555 no
N4 C21 H54 109.3(5) 1_555 1_555 1_555 no
C20 C21 H53 109.3(5) 1_555 1_555 1_555 no
C20 C21 H54 109.6(5) 1_555 1_555 1_555 no
H53 C21 H54 109.5(5) 1_555 1_555 1_555 no
N4 C22 C23 109.8(4) 1_555 1_555 1_555 yes
N4 C22 H50 109.4(4) 1_555 1_555 1_555 no
N4 C22 H51 109.4(5) 1_555 1_555 1_555 no
C23 C22 H50 109.4(5) 1_555 1_555 1_555 no
C23 C22 H51 109.0(4) 1_555 1_555 1_555 no
H50 C22 H51 109.8(5) 1_555 1_555 1_555 no
N5 C23 C22 106.0(4) 1_555 1_555 1_555 yes
N5 C23 H48 110.8(5) 1_555 1_555 1_555 no
N5 C23 H49 110.2(4) 1_555 1_555 1_555 no
C22 C23 H48 110.3(4) 1_555 1_555 1_555 no
C22 C23 H49 110.5(5) 1_555 1_555 1_555 no
H48 C23 H49 109.1(5) 1_555 1_555 1_555 no
N5 C24 C6 128.1(4) 1_555 1_555 1_555 yes
N5 C24 H47 115.9(5) 1_555 1_555 1_555 no
C6 C24 H47 116.0(5) 1_555 1_555 1_555 no
O5 C25 O6 126.4(4) 1_555 1_555 1_555 yes
O5 C25 C26 117.8(4) 1_555 1_555 1_555 yes
O6 C25 C26 115.7(4) 1_555 1_555 1_555 yes
C25 C26 H58 110.5(5) 1_555 1_555 1_555 no
C25 C26 H59 109.8(5) 1_555 1_555 1_555 no
C25 C26 H60 110.5(5) 1_555 1_555 1_555 no
H58 C26 H59 108.1(5) 1_555 1_555 1_555 no
H58 C26 H60 109.1(5) 1_555 1_555 1_555 no
H59 C26 H60 108.7(6) 1_555 1_555 1_555 no
C28 C27 H14 109.5(5) 1_555 1_555 1_555 no
C28 C27 H15 109.0(5) 1_555 1_555 1_555 no
C28 C27 H16 109.3(5) 1_555 1_555 1_555 no
H14 C27 H15 109.7(6) 1_555 1_555 1_555 no
H14 C27 H16 109.8(6) 1_555 1_555 1_555 no
H15 C27 H16 109.5(6) 1_555 1_555 1_555 no
C27 C28 C29 121.5(5) 1_555 1_555 1_555 yes
C27 C28 C33 121.0(5) 1_555 1_555 1_555 yes
C29 C28 C33 117.5(4) 1_555 1_555 1_555 yes
C28 C29 C30 122.3(5) 1_555 1_555 1_555 yes
C28 C29 H12 119.4(5) 1_555 1_555 1_555 no
C30 C29 H12 118.3(5) 1_555 1_555 1_555 no
C29 C30 C31 120.4(4) 1_555 1_555 1_555 yes
C29 C30 C34 117.6(5) 1_555 1_555 1_555 yes
C31 C30 C34 122.0(4) 1_555 1_555 1_555 yes
O7 C31 C30 123.1(4) 1_555 1_555 1_555 yes
O7 C31 C32 119.7(4) 1_555 1_555 1_555 yes
C30 C31 C32 117.2(4) 1_555 1_555 1_555 yes
C31 C32 C33 119.6(5) 1_555 1_555 1_555 yes
C31 C32 C50 123.1(4) 1_555 1_555 1_555 yes
C33 C32 C50 117.3(4) 1_555 1_555 1_555 yes
C28 C33 C32 123.0(5) 1_555 1_555 1_555 yes
C28 C33 H13 118.4(5) 1_555 1_555 1_555 no
C32 C33 H13 118.6(5) 1_555 1_555 1_555 no
N6 C34 C30 123.4(5) 1_555 1_555 1_555 yes
N6 C34 H11 118.9(5) 1_555 1_555 1_555 no
C30 C34 H11 117.7(5) 1_555 1_555 1_555 no
N6 C35 C36 104.1(4) 1_555 1_555 1_555 yes
N6 C35 H9 110.7(4) 1_555 1_555 1_555 no
N6 C35 H10 110.3(4) 1_555 1_555 1_555 no
C36 C35 H9 111.4(4) 1_555 1_555 1_555 no
C36 C35 H10 110.9(4) 1_555 1_555 1_555 no
H9 C35 H10 109.4(5) 1_555 1_555 1_555 no
N7 C36 C35 105.5(4) 1_555 1_555 1_555 yes
N7 C36 H7 110.3(4) 1_555 1_555 1_555 no
N7 C36 H8 110.9(4) 1_555 1_555 1_555 no
C35 C36 H7 109.9(5) 1_555 1_555 1_555 no
C35 C36 H8 110.8(4) 1_555 1_555 1_555 no
H7 C36 H8 109.4(4) 1_555 1_555 1_555 no
N7 C37 C38 125.1(4) 1_555 1_555 1_555 yes
N7 C37 H6 118.0(5) 1_555 1_555 1_555 no
C38 C37 H6 116.9(5) 1_555 1_555 1_555 no
C37 C38 C39 115.1(4) 1_555 1_555 1_555 yes
C37 C38 C44 124.5(4) 1_555 1_555 1_555 yes
C39 C38 C44 120.3(5) 1_555 1_555 1_555 yes
C38 C39 C40 122.1(5) 1_555 1_555 1_555 yes
C38 C39 H1 119.0(5) 1_555 1_555 1_555 no
C40 C39 H1 118.9(5) 1_555 1_555 1_555 no
C39 C40 C41 120.7(5) 1_555 1_555 1_555 yes
C39 C40 C42 117.6(5) 1_555 1_555 1_555 yes
C41 C40 C42 121.7(5) 1_555 1_555 1_555 yes
C40 C41 H3 109.6(5) 1_555 1_555 1_555 no
C40 C41 H4 108.9(5) 1_555 1_555 1_555 no
C40 C41 H5 109.7(5) 1_555 1_555 1_555 no
H3 C41 H4 109.3(6) 1_555 1_555 1_555 no
H3 C41 H5 110.2(6) 1_555 1_555 1_555 no
H4 C41 H5 109.1(6) 1_555 1_555 1_555 no
C40 C42 C43 123.1(5) 1_555 1_555 1_555 yes
C40 C42 H2 118.6(5) 1_555 1_555 1_555 no
C43 C42 H2 118.4(5) 1_555 1_555 1_555 no
C42 C43 C44 119.5(4) 1_555 1_555 1_555 yes
C42 C43 C45 113.7(4) 1_555 1_555 1_555 yes
C44 C43 C45 126.5(4) 1_555 1_555 1_555 yes
O8 C44 C38 122.6(4) 1_555 1_555 1_555 yes
O8 C44 C43 120.1(4) 1_555 1_555 1_555 yes
C38 C44 C43 117.4(4) 1_555 1_555 1_555 yes
N8 C45 C43 127.6(5) 1_555 1_555 1_555 yes
N8 C45 H27 116.3(5) 1_555 1_555 1_555 no
C43 C45 H27 116.2(4) 1_555 1_555 1_555 no
N8 C46 C47 106.8(4) 1_555 1_555 1_555 yes
N8 C46 H25 110.1(4) 1_555 1_555 1_555 no
N8 C46 H26 110.3(5) 1_555 1_555 1_555 no
C47 C46 H25 110.2(5) 1_555 1_555 1_555 no
C47 C46 H26 110.1(5) 1_555 1_555 1_555 no
H25 C46 H26 109.3(5) 1_555 1_555 1_555 no
N9 C47 C46 108.7(4) 1_555 1_555 1_555 yes
N9 C47 H23 109.3(5) 1_555 1_555 1_555 no
N9 C47 H24 109.0(5) 1_555 1_555 1_555 no
C46 C47 H23 110.0(5) 1_555 1_555 1_555 no
C46 C47 H24 110.3(5) 1_555 1_555 1_555 no
H23 C47 H24 109.5(5) 1_555 1_555 1_555 no
N9 C48 C49 110.6(4) 1_555 1_555 1_555 yes
N9 C48 H20 109.3(5) 1_555 1_555 1_555 no
N9 C48 H21 109.1(5) 1_555 1_555 1_555 no
C49 C48 H20 109.5(5) 1_555 1_555 1_555 no
C49 C48 H21 109.7(5) 1_555 1_555 1_555 no
H20 C48 H21 108.7(4) 1_555 1_555 1_555 no
N10 C49 C48 105.3(4) 1_555 1_555 1_555 yes
N10 C49 H18 110.4(4) 1_555 1_555 1_555 no
N10 C49 H19 110.6(5) 1_555 1_555 1_555 no
C48 C49 H18 110.3(5) 1_555 1_555 1_555 no
C48 C49 H19 110.8(5) 1_555 1_555 1_555 no
H18 C49 H19 109.4(5) 1_555 1_555 1_555 no
N10 C50 C32 127.0(4) 1_555 1_555 1_555 yes
N10 C50 H17 116.8(5) 1_555 1_555 1_555 no
C32 C50 H17 116.1(5) 1_555 1_555 1_555 no
O9 C51 O10 125.8(4) 1_555 1_555 1_555 yes
O9 C51 C52 117.2(4) 1_555 1_555 1_555 yes
O10 C51 C52 116.9(4) 1_555 1_555 1_555 yes
C51 C52 H28 110.5(4) 1_555 1_555 1_555 no
C51 C52 H29 110.2(4) 1_555 1_555 1_555 no
C51 C52 H30 111.4(5) 1_555 1_555 1_555 no
H28 C52 H29 107.5(5) 1_555 1_555 1_555 no
H28 C52 H30 108.8(5) 1_555 1_555 1_555 no
H29 C52 H30 108.3(5) 1_555 1_555 1_555 no
N11 C53 C54 179.3(8) 1_555 1_555 1_555 yes
C53 C54 H64 110.1(7) 1_555 1_555 1_555 no
C53 C54 H65 109.1(8) 1_555 1_555 1_555 no
C53 C54 H66 109.9(7) 1_555 1_555 1_555 no
H64 C54 H65 108.7(8) 1_555 1_555 1_555 no
H64 C54 H66 110.4(9) 1_555 1_555 1_555 no
H65 C54 H66 108.6(8) 1_555 1_555 1_555 no
N12 C55 C56 178.1(9) 1_555 1_555 1_555 yes
C55 C56 H67 108.9(9) 1_555 1_555 1_555 no
C55 C56 H68 109.3(7) 1_555 1_555 1_555 no
C55 C56 H69 108.8(7) 1_555 1_555 1_555 no
H67 C56 H68 109.9(8) 1_555 1_555 1_555 no
H67 C56 H69 109.2(8) 1_555 1_555 1_555 no
H68 C56 H69 110.7(10) 1_555 1_555 1_555 no
N13 C57 C58 177.1(9) 1_555 1_555 1_555 yes
C57 C58 H61 110.1(8) 1_555 1_555 1_555 no
C57 C58 H62 110.1(7) 1_555 1_555 1_555 no
C57 C58 H63 109.6(7) 1_555 1_555 1_555 no
H61 C58 H62 109.7(8) 1_555 1_555 1_555 no
H61 C58 H63 108.6(8) 1_555 1_555 1_555 no
H62 C58 H63 108.8(9) 1_555 1_555 1_555 no
N14 C59 C60 179.0(9) 1_555 1_555 1_555 yes
C59 C60 H70 110.6(8) 1_555 1_555 1_555 no
C59 C60 H71 109.5(8) 1_555 1_555 1_555 no
C59 C60 H72 109.4(7) 1_555 1_555 1_555 no
H70 C60 H71 109.7(7) 1_555 1_555 1_555 no
H70 C60 H72 109.2(8) 1_555 1_555 1_555 no
H71 C60 H72 108.4(9) 1_555 1_555 1_555 no

loop_
_geom_bond_atom_site_label_1
_geom_bond_atom_site_label_2
_geom_bond_distance
_geom_bond_site_symmetry_1
_geom_bond_site_symmetry_2
_geom_bond_publ_flag
CO1 O1 1.878(3) 1_555 1_555 yes
CO1 O3 1.895(3) 1_555 1_555 yes
CO1 O4 1.895(3) 1_555 1_555 yes
CO1 O6 2.002(3) 1_555 1_555 yes
CO1 N1 1.866(4) 1_555 1_555 yes
CO1 N2 1.856(4) 1_555 1_555 yes
CO2 O3 2.168(3) 1_555 1_555 yes
CO2 O4 2.174(3) 1_555 1_555 yes
CO2 O5 2.056(3) 1_555 1_555 yes
CO2 N3 2.074(4) 1_555 1_555 yes
CO2 N4 2.297(4) 1_555 1_555 yes
CO2 N5 2.111(4) 1_555 1_555 yes
CO3 O2 1.854(3) 1_555 1_555 yes
CO3 O7 1.913(3) 1_555 1_555 yes
CO3 O8 1.917(3) 1_555 1_555 yes
CO3 O10 2.003(3) 1_555 1_555 yes
CO3 N6 1.870(4) 1_555 1_555 yes
CO3 N7 1.854(4) 1_555 1_555 yes
CO4 O7 2.161(3) 1_555 1_555 yes
CO4 O8 2.148(3) 1_555 1_555 yes
CO4 O9 2.053(3) 1_555 1_555 yes
CO4 N8 2.100(4) 1_555 1_555 yes
CO4 N9 2.281(4) 1_555 1_555 yes
CO4 N10 2.104(4) 1_555 1_555 yes
CL1 O11 1.370(7) 1_555 1_555 yes
CL1 O12 1.387(5) 1_555 1_555 yes
CL1 O13 1.415(5) 1_555 1_555 yes
CL1 O14 1.421(5) 1_555 1_555 yes
CL2 O15 1.406(5) 1_555 1_555 yes
CL2 O16 1.332(6) 1_555 1_555 yes
CL2 O17 1.456(7) 1_555 1_555 yes
CL2 O18 1.440(7) 1_555 1_555 yes
O1 O2 1.415(4) 1_555 1_555 yes
O3 C5 1.322(6) 1_555 1_555 yes
O4 C18 1.318(5) 1_555 1_555 yes
O5 C25 1.266(6) 1_555 1_555 yes
O6 C25 1.264(6) 1_555 1_555 yes
O7 C31 1.328(5) 1_555 1_555 yes
O8 C44 1.330(5) 1_555 1_555 yes
O9 C51 1.266(6) 1_555 1_555 yes
O10 C51 1.270(5) 1_555 1_555 yes
N1 C8 1.285(6) 1_555 1_555 yes
N1 C9 1.470(6) 1_555 1_555 yes
N2 C10 1.477(6) 1_555 1_555 yes
N2 C11 1.288(6) 1_555 1_555 yes
N3 C19 1.285(6) 1_555 1_555 yes
N3 C20 1.481(6) 1_555 1_555 yes
N4 C21 1.474(7) 1_555 1_555 yes
N4 C22 1.465(6) 1_555 1_555 yes
N5 C23 1.473(6) 1_555 1_555 yes
N5 C24 1.281(6) 1_555 1_555 yes
N6 C34 1.283(6) 1_555 1_555 yes
N6 C35 1.464(6) 1_555 1_555 yes
N7 C36 1.473(6) 1_555 1_555 yes
N7 C37 1.293(6) 1_555 1_555 yes
N8 C45 1.283(6) 1_555 1_555 yes
N8 C46 1.478(6) 1_555 1_555 yes
N9 C47 1.482(7) 1_555 1_555 yes
N9 C48 1.458(7) 1_555 1_555 yes
N10 C49 1.474(6) 1_555 1_555 yes
N10 C50 1.286(6) 1_555 1_555 yes
N11 C53 1.149(9) 1_555 1_555 yes
N12 C55 1.133(9) 1_555 1_555 yes
N13 C57 1.141(9) 1_555 1_555 yes
N14 C59 1.113(9) 1_555 1_555 yes
C1 C2 1.498(8) 1_555 1_555 yes
C2 C3 1.395(7) 1_555 1_555 yes
C2 C7 1.387(7) 1_555 1_555 yes
C3 C4 1.395(7) 1_555 1_555 yes
C4 C5 1.420(7) 1_555 1_555 yes
C4 C8 1.452(6) 1_555 1_555 yes
C5 C6 1.418(6) 1_555 1_555 yes
C6 C7 1.398(7) 1_555 1_555 yes
C6 C24 1.438(7) 1_555 1_555 yes
C9 C10 1.511(7) 1_555 1_555 yes
C11 C12 1.433(6) 1_555 1_555 yes
C12 C13 1.406(6) 1_555 1_555 yes
C12 C18 1.435(6) 1_555 1_555 yes
C13 C14 1.391(7) 1_555 1_555 yes
C14 C15 1.513(7) 1_555 1_555 yes
C14 C16 1.378(7) 1_555 1_555 yes
C16 C17 1.404(7) 1_555 1_555 yes
C17 C18 1.417(6) 1_555 1_555 yes
C17 C19 1.457(6) 1_555 1_555 yes
C20 C21 1.503(7) 1_555 1_555 yes
C22 C23 1.528(7) 1_555 1_555 yes
C25 C26 1.501(7) 1_555 1_555 yes
C27 C28 1.520(7) 1_555 1_555 yes
C28 C29 1.372(7) 1_555 1_555 yes
C28 C33 1.384(7) 1_555 1_555 yes
C29 C30 1.409(6) 1_555 1_555 yes
C30 C31 1.404(7) 1_555 1_555 yes
C30 C34 1.450(7) 1_555 1_555 yes
C31 C32 1.436(6) 1_555 1_555 yes
C32 C33 1.390(6) 1_555 1_555 yes
C32 C50 1.449(7) 1_555 1_555 yes
C35 C36 1.529(7) 1_555 1_555 yes
C37 C38 1.447(7) 1_555 1_555 yes
C38 C39 1.413(6) 1_555 1_555 yes
C38 C44 1.426(6) 1_555 1_555 yes
C39 C40 1.374(8) 1_555 1_555 yes
C40 C41 1.515(7) 1_555 1_555 yes
C40 C42 1.370(7) 1_555 1_555 yes
C42 C43 1.424(6) 1_555 1_555 yes
C43 C44 1.402(7) 1_555 1_555 yes
C43 C45 1.437(7) 1_555 1_555 yes
C46 C47 1.514(8) 1_555 1_555 yes
C48 C49 1.522(7) 1_555 1_555 yes
C51 C52 1.483(7) 1_555 1_555 yes
C53 C54 1.44(1) 1_555 1_555 yes
C55 C56 1.43(1) 1_555 1_555 yes
C57 C58 1.389(10) 1_555 1_555 yes
C59 C60 1.42(1) 1_555 1_555 yes
